data_2228848
loop_
_publ_author_name
'Jia, Jing'
'Lu, Dingqiang'

_publ_section_title
;
 Ethyl 1-(2,6-difluorobenzyl)-1<i>H</i>-1,2,3-triazole-4-carboxylate
;
_journal_coeditor_code PV2364
_journal_issue 1
_journal_name_full 'Acta Crystallographica Section E'
_journal_page_first o127
_journal_paper_doi 10.1107/S1600536810050014
_journal_volume 67
_journal_year 2011
_chemical_formula_iupac 'C12 H11 F2 N3 O2'
_chemical_formula_moiety 'C12 H11 F2 N3 O2'
_chemical_formula_sum 'C12 H11 F2 N3 O2'
_chemical_formula_weight 267.24
_chemical_name_systematic
;
Ethyl 1-(2,6-difluorobenzyl)-1<i>H</i>-1,2,3-triazole-4-carboxylate
;
_space_group_IT_number 14
_symmetry_cell_setting monoclinic
_symmetry_space_group_name_Hall '-P 2ybc'
_symmetry_space_group_name_H-M 'P 1 21/c 1'
_atom_sites_solution_hydrogens geom
_atom_sites_solution_primary direct
_atom_sites_solution_secondary difmap
_audit_creation_method SHELXL-97
_cell_angle_alpha 90.00
_cell_angle_beta 93.21(3)
_cell_angle_gamma 90.00
_cell_formula_units_Z 4
_cell_length_a 9.4540(19)
_cell_length_b 10.963(2)
_cell_length_c 12.167(2)
_cell_measurement_reflns_used 25
_cell_measurement_temperature 293(2)
_cell_measurement_theta_max 13
_cell_measurement_theta_min 9
_cell_volume 1259.1(4)
_computing_cell_refinement 'CAD-4 EXPRESS (Enraf--Nonius, 1994)'
_computing_data_collection 'CAD-4 EXPRESS (Enraf--Nonius, 1994)'
_computing_data_reduction 'XCAD4 (Harms & Wocadlo, 1995)'
_computing_molecular_graphics 'SHELXTL (Sheldrick, 2008)'
_computing_publication_material 'PLATON (Spek, 2009)'
_computing_structure_refinement 'SHELXL97 (Sheldrick, 2008)'
_computing_structure_solution 'SHELXS97 (Sheldrick, 2008)'
_diffrn_ambient_temperature 293(2)
_diffrn_measured_fraction_theta_full 0.999
_diffrn_measured_fraction_theta_max 0.999
_diffrn_measurement_device_type 'Enraf--Nonius CAD-4'
_diffrn_measurement_method \w/2\q
_diffrn_radiation_monochromator graphite
_diffrn_radiation_source 'fine-focus sealed tube'
_diffrn_radiation_type MoK\a
_diffrn_radiation_wavelength 0.71073
_diffrn_reflns_av_R_equivalents 0.0262
_diffrn_reflns_av_sigmaI/netI 0.0312
_diffrn_reflns_limit_h_max 11
_diffrn_reflns_limit_h_min 0
_diffrn_reflns_limit_k_max 13
_diffrn_reflns_limit_k_min -3
_diffrn_reflns_limit_l_max 14
_diffrn_reflns_limit_l_min -14
_diffrn_reflns_number 3270
_diffrn_reflns_theta_full 25.37
_diffrn_reflns_theta_max 25.37
_diffrn_reflns_theta_min 2.16
_diffrn_standards_decay_% 1
_diffrn_standards_interval_count 200
_diffrn_standards_interval_time 120
_diffrn_standards_number 3
_exptl_absorpt_coefficient_mu 0.118
_exptl_absorpt_correction_T_max 0.9768
_exptl_absorpt_correction_T_min 0.9654
_exptl_absorpt_correction_type psi-scan
_exptl_absorpt_process_details '(North <i>et al.</i>, 1968)'
_exptl_crystal_colour colorless
_exptl_crystal_density_diffrn 1.410
_exptl_crystal_density_method 'not measured'
_exptl_crystal_description block
_exptl_crystal_F_000 552
_exptl_crystal_size_max 0.30
_exptl_crystal_size_mid 0.20
_exptl_crystal_size_min 0.20
_refine_diff_density_max 0.320
_refine_diff_density_min -0.217
_refine_ls_extinction_coef 0.029(5)
_refine_ls_extinction_expression Fc^*^=kFc[1+0.001xFc^2^\l^3^/sin(2\q)]^-1/4^
_refine_ls_extinction_method 'SHELXL97 (Sheldrick, 2008)'
_refine_ls_goodness_of_fit_ref 1.029
_refine_ls_hydrogen_treatment constr
_refine_ls_matrix_type full
_refine_ls_number_parameters 174
_refine_ls_number_reflns 2316
_refine_ls_number_restraints 0
_refine_ls_restrained_S_all 1.029
_refine_ls_R_factor_all 0.0783
_refine_ls_R_factor_gt 0.0546
_refine_ls_shift/su_max 0.000
_refine_ls_shift/su_mean 0.000
_refine_ls_structure_factor_coef Fsqd
_refine_ls_weighting_details 'calc w=1/[\s^2^(Fo^2^)+(0.0873P)^2^+0.3370P] where P=(Fo^2^+2Fc^2^)/3'
_refine_ls_weighting_scheme calc
_refine_ls_wR_factor_gt 0.1443
_refine_ls_wR_factor_ref 0.1625
_reflns_number_gt 1629
_reflns_number_total 2316
_reflns_threshold_expression I>2\s(I)
_cod_data_source_file pv2364.cif
_cod_data_source_block I
_cod_original_sg_symbol_H-M 'P 21/c'
_cod_database_code 2228848
_cod_database_fobs_code 2228848

loop_
_symmetry_equiv_pos_as_xyz
'x, y, z'
'-x, y+1/2, -z+1/2'
'-x, -y, -z'
'x, -y-1/2, z-1/2'

loop_
_atom_site_type_symbol
_atom_site_label
_atom_site_fract_x
_atom_site_fract_y
_atom_site_fract_z
_atom_site_U_iso_or_equiv
_atom_site_adp_type
_atom_site_calc_flag
_atom_site_refinement_flags
_atom_site_occupancy
_atom_site_disorder_assembly
_atom_site_disorder_group
F F1 0.94152(18) 0.27880(14) 0.02828(16) 0.0890(6) Uani d . 1 . .
F F2 0.78127(17) 0.61613(15) 0.22000(14) 0.0829(6) Uani d . 1 . .
O O1 0.4165(2) 0.20776(17) 0.46337(16) 0.0744(6) Uani d . 1 . .
O O2 0.3594(2) 0.39959(17) 0.41799(17) 0.0776(6) Uani d . 1 . .
N N1 0.62925(19) 0.35347(16) 0.16945(17) 0.0537(5) Uani d . 1 . .
N N2 0.6558(3) 0.2343(2) 0.1898(2) 0.0751(7) Uani d . 1 . .
N N3 0.5829(2) 0.20178(19) 0.2728(2) 0.0709(7) Uani d . 1 . .
C C1 0.9678(3) 0.3771(2) 0.0933(2) 0.0618(7) Uani d . 1 . .
C C2 1.1060(3) 0.4031(3) 0.1262(3) 0.0733(8) Uani d . 1 . .
H H2 1.1796 0.3538 0.1049 0.088 Uiso calc R 1 . .
C C3 1.1325(3) 0.5034(3) 0.1910(3) 0.0751(8) Uani d . 1 . .
H H3 1.2252 0.5220 0.2146 0.090 Uiso calc R 1 . .
C C4 1.0243(3) 0.5767(3) 0.2217(2) 0.0687(7) Uani d . 1 . .
H H4 1.0426 0.6459 0.2644 0.082 Uiso calc R 1 . .
C C5 0.8887(3) 0.5456(2) 0.1878(2) 0.0583(6) Uani d . 1 . .
C C6 0.8534(2) 0.4459(2) 0.12140(19) 0.0522(6) Uani d . 1 . .
C C7 0.7032(3) 0.4176(2) 0.0843(2) 0.0593(7) Uani d . 1 . .
H H7B 0.6538 0.4930 0.0658 0.071 Uiso calc R 1 . .
H H7A 0.7023 0.3676 0.0185 0.071 Uiso calc R 1 . .
C C8 0.5379(2) 0.3966(2) 0.2397(2) 0.0524(6) Uani d . 1 . .
H H8 0.5015 0.4753 0.2428 0.063 Uiso calc R 1 . .
C C9 0.5093(2) 0.3001(2) 0.3059(2) 0.0538(6) Uani d . 1 . .
C C10 0.4248(3) 0.2941(2) 0.4032(2) 0.0577(6) Uani d . 1 . .
C C11 0.2781(4) 0.4100(3) 0.5169(3) 0.1053(13) Uani d . 1 . .
H H11A 0.2056 0.3473 0.5162 0.126 Uiso calc R 1 . .
H H11B 0.3404 0.3988 0.5822 0.126 Uiso calc R 1 . .
C C12 0.2137(4) 0.5286(3) 0.5186(3) 0.0955(11) Uani d . 1 . .
H H12A 0.1482 0.5373 0.4559 0.143 Uiso calc R 1 . .
H H12C 0.2857 0.5901 0.5163 0.143 Uiso calc R 1 . .
H H12B 0.1641 0.5376 0.5849 0.143 Uiso calc R 1 . .

loop_
_atom_site_aniso_label
_atom_site_aniso_U_11
_atom_site_aniso_U_22
_atom_site_aniso_U_33
_atom_site_aniso_U_12
_atom_site_aniso_U_13
_atom_site_aniso_U_23
F1 0.0929(12) 0.0560(10) 0.1202(14) -0.0053(8) 0.0250(10) -0.0258(9)
F2 0.0797(11) 0.0754(11) 0.0936(12) 0.0159(9) 0.0056(9) -0.0255(9)
O1 0.0857(13) 0.0520(11) 0.0853(13) -0.0042(9) 0.0038(10) 0.0175(10)
O2 0.0897(14) 0.0537(11) 0.0929(14) 0.0125(10) 0.0351(11) 0.0150(10)
N1 0.0500(11) 0.0360(10) 0.0751(13) -0.0006(8) 0.0039(9) -0.0005(9)
N2 0.0744(15) 0.0421(12) 0.1107(18) 0.0101(11) 0.0221(14) 0.0037(12)
N3 0.0678(14) 0.0404(12) 0.1064(18) 0.0058(10) 0.0220(13) 0.0086(12)
C1 0.0709(17) 0.0402(12) 0.0759(16) -0.0045(12) 0.0198(13) -0.0027(11)
C2 0.0581(16) 0.0583(17) 0.105(2) 0.0027(13) 0.0198(15) 0.0076(15)
C3 0.0602(16) 0.0719(19) 0.093(2) -0.0104(15) 0.0015(15) 0.0048(16)
C4 0.0718(17) 0.0629(16) 0.0706(17) -0.0111(14) -0.0030(13) -0.0067(13)
C5 0.0621(15) 0.0524(14) 0.0607(14) 0.0023(12) 0.0061(12) -0.0008(11)
C6 0.0562(13) 0.0444(12) 0.0563(13) -0.0040(11) 0.0066(10) 0.0055(10)
C7 0.0614(15) 0.0506(14) 0.0658(15) -0.0042(11) 0.0018(12) -0.0001(12)
C8 0.0439(12) 0.0359(12) 0.0769(16) 0.0018(9) -0.0008(11) -0.0022(11)
C9 0.0460(12) 0.0375(12) 0.0775(16) -0.0028(10) -0.0004(11) 0.0011(11)
C10 0.0534(13) 0.0434(13) 0.0759(16) -0.0046(11) -0.0003(12) 0.0039(12)
C11 0.141(3) 0.077(2) 0.103(3) 0.020(2) 0.058(2) 0.0216(19)
C12 0.105(2) 0.095(3) 0.088(2) 0.018(2) 0.0283(18) 0.0080(19)

loop_
_atom_type_symbol
_atom_type_description
_atom_type_scat_dispersion_real
_atom_type_scat_dispersion_imag
_atom_type_scat_source
C C 0.0033 0.0016 'International Tables Vol C Tables 4.2.6.8 and 6.1.1.4'
H H 0.0000 0.0000 'International Tables Vol C Tables 4.2.6.8 and 6.1.1.4'
N N 0.0061 0.0033 'International Tables Vol C Tables 4.2.6.8 and 6.1.1.4'
O O 0.0106 0.0060 'International Tables Vol C Tables 4.2.6.8 and 6.1.1.4'
F F 0.0171 0.0103 'International Tables Vol C Tables 4.2.6.8 and 6.1.1.4'

loop_
_geom_angle_atom_site_label_1
_geom_angle_atom_site_label_2
_geom_angle_atom_site_label_3
_geom_angle_site_symmetry_1
_geom_angle_site_symmetry_3
_geom_angle
_geom_angle_publ_flag
C10 O2 C11 . . 116.6(2) ?
C8 N1 N2 . . 110.2(2) ?
C8 N1 C7 . . 129.4(2) ?
N2 N1 C7 . . 120.2(2) ?
N3 N2 N1 . . 107.8(2) ?
N2 N3 C9 . . 108.3(2) ?
F1 C1 C2 . . 118.4(2) ?
F1 C1 C6 . . 117.4(2) ?
C2 C1 C6 . . 124.2(2) ?
C3 C2 C1 . . 118.3(3) ?
C3 C2 H2 . . 120.8 ?
C1 C2 H2 . . 120.8 ?
C2 C3 C4 . . 120.9(3) ?
C2 C3 H3 . . 119.5 ?
C4 C3 H3 . . 119.5 ?
C5 C4 C3 . . 118.2(3) ?
C5 C4 H4 . . 120.9 ?
C3 C4 H4 . . 120.9 ?
F2 C5 C4 . . 118.5(2) ?
F2 C5 C6 . . 117.3(2) ?
C4 C5 C6 . . 124.2(2) ?
C1 C6 C5 . . 114.1(2) ?
C1 C6 C7 . . 123.8(2) ?
C5 C6 C7 . . 122.0(2) ?
N1 C7 C6 . . 111.7(2) ?
N1 C7 H7B . . 109.3 ?
C6 C7 H7B . . 109.3 ?
N1 C7 H7A . . 109.3 ?
C6 C7 H7A . . 109.3 ?
H7B C7 H7A . . 108.0 ?
N1 C8 C9 . . 105.03(19) ?
N1 C8 H8 . . 127.5 ?
C9 C8 H8 . . 127.5 ?
N3 C9 C8 . . 108.6(2) ?
N3 C9 C10 . . 121.0(2) ?
C8 C9 C10 . . 130.2(2) ?
O1 C10 O2 . . 123.7(2) ?
O1 C10 C9 . . 125.8(2) ?
O2 C10 C9 . . 110.4(2) ?
C12 C11 O2 . . 108.9(3) ?
C12 C11 H11A . . 109.9 ?
O2 C11 H11A . . 109.9 ?
C12 C11 H11B . . 109.9 ?
O2 C11 H11B . . 109.9 ?
H11A C11 H11B . . 108.3 ?
C11 C12 H12A . . 109.5 ?
C11 C12 H12C . . 109.5 ?
H12A C12 H12C . . 109.5 ?
C11 C12 H12B . . 109.5 ?
H12A C12 H12B . . 109.5 ?
H12C C12 H12B . . 109.5 ?

loop_
_geom_bond_atom_site_label_1
_geom_bond_atom_site_label_2
_geom_bond_site_symmetry_2
_geom_bond_distance
_geom_bond_publ_flag
F1 C1 . 1.352(3) ?
F2 C5 . 1.352(3) ?
O1 C10 . 1.202(3) ?
O2 C10 . 1.329(3) ?
O2 C11 . 1.468(4) ?
N1 C8 . 1.335(3) ?
N1 N2 . 1.351(3) ?
N1 C7 . 1.462(3) ?
N2 N3 . 1.304(3) ?
N3 C9 . 1.356(3) ?
C1 C2 . 1.374(4) ?
C1 C6 . 1.377(3) ?
C2 C3 . 1.368(4) ?
C2 H2 . 0.9300 ?
C3 C4 . 1.369(4) ?
C3 H3 . 0.9300 ?
C4 C5 . 1.368(4) ?
C4 H4 . 0.9300 ?
C5 C6 . 1.390(3) ?
C6 C7 . 1.498(3) ?
C7 H7B . 0.9700 ?
C7 H7A . 0.9700 ?
C8 C9 . 1.366(3) ?
C8 H8 . 0.9300 ?
C9 C10 . 1.466(4) ?
C11 C12 . 1.437(4) ?
C11 H11A . 0.9700 ?
C11 H11B . 0.9700 ?
C12 H12A . 0.9600 ?
C12 H12C . 0.9600 ?
C12 H12B . 0.9600 ?

loop_
_geom_hbond_atom_site_label_D
_geom_hbond_atom_site_label_H
_geom_hbond_atom_site_label_A
_geom_hbond_site_symmetry_A
_geom_hbond_distance_DH
_geom_hbond_distance_HA
_geom_hbond_distance_DA
_geom_hbond_angle_DHA
C7 H7A F1 . 0.97 2.46 2.833(3) 102.6
C7 H7B O1 2_655 0.97 2.47 3.415(3) 165.8
C8 H8 N3 2_655 0.93 2.61 3.536(3) 172.2

loop_
_geom_torsion_atom_site_label_1
_geom_torsion_atom_site_label_2
_geom_torsion_atom_site_label_3
_geom_torsion_atom_site_label_4
_geom_torsion_site_symmetry_1
_geom_torsion_site_symmetry_2
_geom_torsion_site_symmetry_3
_geom_torsion_site_symmetry_4
_geom_torsion
_geom_torsion_publ_flag
C8 N1 N2 N3 . . . . -0.5(3) ?
C7 N1 N2 N3 . . . . 176.4(2) ?
N1 N2 N3 C9 . . . . 0.0(3) ?
F1 C1 C2 C3 . . . . 179.3(3) ?
C6 C1 C2 C3 . . . . 0.1(4) ?
C1 C2 C3 C4 . . . . -0.6(4) ?
C2 C3 C4 C5 . . . . 1.4(4) ?
C3 C4 C5 F2 . . . . 178.5(3) ?
C3 C4 C5 C6 . . . . -1.9(4) ?
F1 C1 C6 C5 . . . . -179.7(2) ?
C2 C1 C6 C5 . . . . -0.5(4) ?
F1 C1 C6 C7 . . . . 0.1(4) ?
C2 C1 C6 C7 . . . . 179.4(2) ?
F2 C5 C6 C1 . . . . -179.0(2) ?
C4 C5 C6 C1 . . . . 1.4(4) ?
F2 C5 C6 C7 . . . . 1.2(3) ?
C4 C5 C6 C7 . . . . -178.4(2) ?
C8 N1 C7 C6 . . . . 100.9(3) ?
N2 N1 C7 C6 . . . . -75.2(3) ?
C1 C6 C7 N1 . . . . 99.0(3) ?
C5 C6 C7 N1 . . . . -81.2(3) ?
N2 N1 C8 C9 . . . . 0.7(3) ?
C7 N1 C8 C9 . . . . -175.8(2) ?
N2 N3 C9 C8 . . . . 0.4(3) ?
N2 N3 C9 C10 . . . . -175.6(2) ?
N1 C8 C9 N3 . . . . -0.7(3) ?
N1 C8 C9 C10 . . . . 174.9(2) ?
C11 O2 C10 O1 . . . . 2.7(4) ?
C11 O2 C10 C9 . . . . -176.0(3) ?
N3 C9 C10 O1 . . . . 3.0(4) ?
C8 C9 C10 O1 . . . . -172.1(3) ?
N3 C9 C10 O2 . . . . -178.3(2) ?
C8 C9 C10 O2 . . . . 6.6(4) ?
C10 O2 C11 C12 . . . . -179.3(3) ?

loop_
_cod_related_entry_id
_cod_related_entry_database
_cod_related_entry_code
1 ChemSpider 30656436
